data_7111774
loop_
_publ_author_name
'Waynant, Kristopher V.'
'White, James D.'
'Zakharov, Lev'

_publ_section_title
;
 Synthesis and structural characterization of a fused bispyrone and
 preparation of the first metal bispyrylium complexes
;
_journal_issue 29
_journal_name_full 'Chemical Communications'
_journal_page_first 5304
_journal_page_last 5306
_journal_paper_doi 10.1039/c0cc01291b
_journal_volume 46
_journal_year 2010
_chemical_formula_sum 'C10 H10 O5'
_chemical_formula_weight 210.18
_chemical_name_systematic
;
?
;
_space_group_IT_number 14
_symmetry_cell_setting monoclinic
_symmetry_space_group_name_Hall '-P 2ybc'
_symmetry_space_group_name_H-M 'P 1 21/c 1'
_atom_sites_solution_hydrogens difmap
_atom_sites_solution_primary direct
_atom_sites_solution_secondary difmap
_audit_creation_method SHELXLTL
_cell_angle_alpha 90.00
_cell_angle_beta 104.5210(10)
_cell_angle_gamma 90.00
_cell_formula_units_Z 8
_cell_length_a 7.0711(2)
_cell_length_b 25.5598(9)
_cell_length_c 11.1908(4)
_cell_measurement_reflns_used 3116
_cell_measurement_temperature 173
_cell_measurement_theta_max 24.38
_cell_measurement_theta_min 2.46
_cell_volume 1957.97(11)
_computing_cell_refinement 'Bruker SAINT'
_computing_data_collection 'Bruker SMART'
_computing_data_reduction 'Bruker SAINT'
_computing_molecular_graphics 'Bruker SHELXTL'
_computing_publication_material 'Bruker SHELXTL'
_computing_structure_refinement 'Bruker SHELXTL'
_computing_structure_solution 'Bruker SHELXTL'
_diffrn_ambient_temperature 173
_diffrn_measured_fraction_theta_full 0.999
_diffrn_measured_fraction_theta_max 0.999
_diffrn_measurement_device_type 'Bruker Apex CCD area detector'
_diffrn_measurement_method 'phi and omega scans'
_diffrn_radiation_monochromator graphite
_diffrn_radiation_source 'fine-focus sealed tube'
_diffrn_radiation_type MoK\a
_diffrn_radiation_wavelength 0.71073
_diffrn_reflns_av_R_equivalents 0.0315
_diffrn_reflns_av_sigmaI/netI 0.0267
_diffrn_reflns_limit_h_max 9
_diffrn_reflns_limit_h_min -9
_diffrn_reflns_limit_k_max 32
_diffrn_reflns_limit_k_min -32
_diffrn_reflns_limit_l_max 14
_diffrn_reflns_limit_l_min -14
_diffrn_reflns_number 19210
_diffrn_reflns_theta_full 27.00
_diffrn_reflns_theta_max 27.00
_diffrn_reflns_theta_min 1.59
_exptl_absorpt_coefficient_mu 0.116
_exptl_absorpt_correction_T_max 0.9931
_exptl_absorpt_correction_T_min 0.9694
_exptl_absorpt_correction_type multi-scan
_exptl_absorpt_process_details SADABS
_exptl_crystal_colour colorless
_exptl_crystal_density_diffrn 1.426
_exptl_crystal_density_method 'not measured'
_exptl_crystal_description plate
_exptl_crystal_F_000 880
_exptl_crystal_size_max 0.27
_exptl_crystal_size_mid 0.25
_exptl_crystal_size_min 0.06
_refine_diff_density_max 0.184
_refine_diff_density_min -0.193
_refine_diff_density_rms 0.036
_refine_ls_extinction_method none
_refine_ls_goodness_of_fit_ref 1.025
_refine_ls_hydrogen_treatment refall
_refine_ls_matrix_type full
_refine_ls_number_parameters 351
_refine_ls_number_reflns 4263
_refine_ls_number_restraints 0
_refine_ls_restrained_S_all 1.025
_refine_ls_R_factor_all 0.0783
_refine_ls_R_factor_gt 0.0450
_refine_ls_shift/su_max 0.000
_refine_ls_shift/su_mean 0.000
_refine_ls_structure_factor_coef Fsqd
_refine_ls_weighting_details 'calc w=1/[\s^2^(Fo^2^)+(0.0566P)^2^+0.1674P] where P=(Fo^2^+2Fc^2^)/3'
_refine_ls_weighting_scheme calc
_refine_ls_wR_factor_gt 0.1021
_refine_ls_wR_factor_ref 0.1219
_reflns_number_gt 2740
_reflns_number_total 4263
_reflns_threshold_expression >2sigma(I)
_cod_data_source_file C0CC01291Bsup1.cif
_cod_data_source_block jw33
_cod_depositor_comments
;
The following automatic conversions were performed:

'_symmetry_cell_setting' value 'Monoclinic' changed to 'monoclinic'
according to /home/saulius/struct/CIF-dictionaries/cif_core.dic
dictionary named 'cif_core.dic' version 2.4.2 from 2011-04-26.

Automatic conversion script
Id: cif_fix_values 1891 2012-01-12 08:04:46Z andrius 
;
_cod_original_sg_symbol_H-M P2(1)/c
_cod_database_code 7111774

loop_
_symmetry_equiv_pos_as_xyz
'x, y, z'
'-x, y+1/2, -z+1/2'
'-x, -y, -z'
'x, -y-1/2, z-1/2'

loop_
_atom_site_label
_atom_site_type_symbol
_atom_site_fract_x
_atom_site_fract_y
_atom_site_fract_z
_atom_site_U_iso_or_equiv
_atom_site_adp_type
_atom_site_occupancy
_atom_site_symmetry_multiplicity
_atom_site_calc_flag
O1 O 0.20170(19) 0.38373(4) 0.95856(11) 0.0561(4) Uani 1 1 d
O2 O 0.13044(18) 0.30667(4) 0.88548(10) 0.0497(3) Uani 1 1 d
O3 O -0.0230(2) 0.45887(5) 0.63622(13) 0.0720(4) Uani 1 1 d
O4 O -0.1466(2) 0.35615(5) 0.54196(12) 0.0657(4) Uani 1 1 d
C1 C 0.1160(2) 0.35740(6) 0.85733(16) 0.0443(4) Uani 1 1 d
C2 C 0.2047(3) 0.43785(7) 0.95345(17) 0.0558(5) Uani 1 1 d
C3 C 0.1266(3) 0.46250(8) 0.84864(18) 0.0569(5) Uani 1 1 d
C4 C 0.0379(3) 0.43563(7) 0.73443(17) 0.0517(5) Uani 1 1 d
C5 C 0.0318(2) 0.37840(6) 0.74538(15) 0.0433(4) Uani 1 1 d
C6 C -0.0567(3) 0.34221(7) 0.64587(16) 0.0467(4) Uani 1 1 d
C7 C -0.0337(3) 0.28723(7) 0.67961(17) 0.0485(4) Uani 1 1 d
C8 C 0.0521(2) 0.27109(6) 0.79308(16) 0.0442(4) Uani 1 1 d
C10 C 0.3066(5) 0.45951(10) 1.0752(2) 0.0754(7) Uani 1 1 d
C11 C 0.0768(4) 0.21683(7) 0.8406(2) 0.0549(5) Uani 1 1 d
O1' O 0.40799(18) 0.15437(5) 0.07997(11) 0.0554(3) Uani 1 1 d
O2' O 0.45220(18) 0.23373(5) 0.14792(11) 0.0528(3) Uani 1 1 d
O3' O 0.6550(3) 0.08802(5) 0.41069(14) 0.0826(5) Uani 1 1 d
O4' O 0.7424(2) 0.19159(5) 0.49400(12) 0.0709(4) Uani 1 1 d
C1' C 0.4803(2) 0.18344(7) 0.17982(16) 0.0452(4) Uani 1 1 d
C2' C 0.4229(3) 0.10041(7) 0.09105(18) 0.0543(5) Uani 1 1 d
C3' C 0.5041(3) 0.07849(8) 0.19923(19) 0.0581(5) Uani 1 1 d
C4' C 0.5828(3) 0.10841(7) 0.31070(18) 0.0544(5) Uani 1 1 d
C5' C 0.5676(2) 0.16511(7) 0.29388(16) 0.0451(4) Uani 1 1 d
C6' C 0.6451(3) 0.20342(7) 0.39075(17) 0.0486(4) Uani 1 1 d
C7' C 0.6013(3) 0.25720(8) 0.35380(18) 0.0507(5) Uani 1 1 d
C8' C 0.5130(3) 0.27119(7) 0.23968(17) 0.0497(4) Uani 1 1 d
C10' C 0.3396(5) 0.07493(12) -0.0297(3) 0.0784(7) Uani 1 1 d
C11' C 0.4652(5) 0.32474(9) 0.1918(3) 0.0685(6) Uani 1 1 d
O1S O 0.7905(3) 0.44326(9) 0.36362(17) 0.0857(6) Uani 1 1 d
O1S' O 0.9418(3) 0.10375(8) 0.6693(2) 0.0923(6) Uani 1 1 d
H1S H 0.818(5) 0.4270(12) 0.424(3) 0.127(13) Uiso 1 1 d
H1'S H 0.858(5) 0.1113(13) 0.609(3) 0.128(14) Uiso 1 1 d
H2S H 0.865(5) 0.4711(13) 0.375(3) 0.135(13) Uiso 1 1 d
H2'S H 0.885(5) 0.0947(14) 0.721(3) 0.145(17) Uiso 1 1 d
H3 H 0.132(3) 0.4993(8) 0.8500(16) 0.060(5) Uiso 1 1 d
H3' H 0.510(3) 0.0422(8) 0.2026(17) 0.065(6) Uiso 1 1 d
H7 H -0.087(3) 0.2611(7) 0.6193(18) 0.058(5) Uiso 1 1 d
H7' H 0.640(3) 0.2824(7) 0.4123(18) 0.058(6) Uiso 1 1 d
H10A H 0.442(4) 0.4472(10) 1.097(2) 0.111(10) Uiso 1 1 d
H10B H 0.241(4) 0.4485(10) 1.136(2) 0.103(9) Uiso 1 1 d
H10C H 0.301(3) 0.4975(11) 1.074(2) 0.102(8) Uiso 1 1 d
H10D H 0.213(5) 0.0908(12) -0.069(3) 0.143(13) Uiso 1 1 d
H10E H 0.420(4) 0.0790(10) -0.085(3) 0.113(10) Uiso 1 1 d
H10F H 0.332(4) 0.0397(10) -0.018(2) 0.098(9) Uiso 1 1 d
H11A H 0.207(3) 0.2095(8) 0.876(2) 0.077(7) Uiso 1 1 d
H11B H 0.004(3) 0.2112(8) 0.903(2) 0.087(7) Uiso 1 1 d
H11C H 0.031(3) 0.1911(8) 0.7706(18) 0.069(6) Uiso 1 1 d
H11D H 0.518(4) 0.3494(10) 0.258(2) 0.099(8) Uiso 1 1 d
H11E H 0.335(4) 0.3286(9) 0.165(2) 0.084(8) Uiso 1 1 d
H11F H 0.517(3) 0.3312(9) 0.121(2) 0.089(8) Uiso 1 1 d

loop_
_atom_site_aniso_label
_atom_site_aniso_U_11
_atom_site_aniso_U_22
_atom_site_aniso_U_33
_atom_site_aniso_U_23
_atom_site_aniso_U_13
_atom_site_aniso_U_12
O1 0.0772(9) 0.0362(7) 0.0483(7) -0.0002(5) 0.0033(6) -0.0024(6)
O2 0.0646(8) 0.0342(7) 0.0481(7) 0.0023(5) 0.0101(6) 0.0000(5)
O3 0.0960(11) 0.0483(8) 0.0618(9) 0.0160(7) 0.0013(8) 0.0000(7)
O4 0.0858(10) 0.0559(8) 0.0481(8) 0.0029(6) 0.0032(7) 0.0005(7)
C1 0.0508(10) 0.0351(9) 0.0472(10) -0.0001(8) 0.0125(8) -0.0017(7)
C2 0.0717(13) 0.0353(10) 0.0587(12) -0.0016(8) 0.0130(10) -0.0028(9)
C3 0.0711(13) 0.0334(10) 0.0639(13) 0.0023(9) 0.0129(10) -0.0015(9)
C4 0.0546(11) 0.0421(10) 0.0573(11) 0.0081(9) 0.0116(9) 0.0026(8)
C5 0.0450(9) 0.0387(9) 0.0476(10) 0.0037(8) 0.0140(8) 0.0016(7)
C6 0.0495(10) 0.0460(10) 0.0460(10) 0.0013(8) 0.0144(8) -0.0001(8)
C7 0.0541(11) 0.0427(10) 0.0490(11) -0.0055(9) 0.0136(9) -0.0021(8)
C8 0.0456(10) 0.0369(9) 0.0531(10) -0.0038(8) 0.0178(8) -0.0018(7)
C10 0.110(2) 0.0471(14) 0.0608(14) -0.0084(11) 0.0061(14) -0.0093(13)
C11 0.0602(13) 0.0371(11) 0.0682(13) 0.0045(10) 0.0180(11) 0.0019(9)
O1' 0.0587(8) 0.0507(8) 0.0522(8) -0.0008(6) 0.0055(6) -0.0033(6)
O2' 0.0607(8) 0.0434(7) 0.0503(7) 0.0065(6) 0.0066(6) 0.0011(6)
O3' 0.1187(13) 0.0514(9) 0.0659(9) 0.0152(7) 0.0012(9) 0.0007(8)
O4' 0.0896(11) 0.0584(9) 0.0525(8) 0.0049(7) -0.0049(7) 0.0033(7)
C1' 0.0423(9) 0.0444(10) 0.0494(10) 0.0009(8) 0.0124(8) -0.0028(7)
C2' 0.0535(11) 0.0483(11) 0.0626(12) -0.0023(9) 0.0171(9) -0.0048(9)
C3' 0.0639(13) 0.0420(12) 0.0694(13) 0.0001(10) 0.0187(10) -0.0018(9)
C4' 0.0586(12) 0.0452(11) 0.0591(12) 0.0079(9) 0.0142(9) -0.0008(9)
C5' 0.0413(9) 0.0448(10) 0.0491(10) 0.0039(8) 0.0112(8) -0.0012(7)
C6' 0.0473(10) 0.0497(11) 0.0496(10) 0.0057(8) 0.0136(8) 0.0025(8)
C7' 0.0544(11) 0.0472(11) 0.0504(11) -0.0036(9) 0.0130(9) -0.0004(9)
C8' 0.0535(11) 0.0442(10) 0.0531(11) 0.0005(8) 0.0166(9) -0.0007(8)
C10' 0.096(2) 0.0650(17) 0.0716(16) -0.0149(13) 0.0149(15) -0.0143(15)
C11' 0.090(2) 0.0490(13) 0.0672(15) 0.0108(11) 0.0216(14) 0.0078(12)
O1S 0.1054(14) 0.0840(13) 0.0594(10) 0.0124(9) 0.0053(9) -0.0131(11)
O1S' 0.1023(15) 0.0852(13) 0.0830(14) 0.0117(11) 0.0109(13) 0.0172(11)

loop_
_atom_type_symbol
_atom_type_description
_atom_type_scat_dispersion_real
_atom_type_scat_dispersion_imag
_atom_type_scat_source
C C 0.0033 0.0016 'International Tables Vol C Tables 4.2.6.8 and 6.1.1.4'
H H 0.0000 0.0000 'International Tables Vol C Tables 4.2.6.8 and 6.1.1.4'
O O 0.0106 0.0060 'International Tables Vol C Tables 4.2.6.8 and 6.1.1.4'

loop_
_geom_angle_atom_site_label_1
_geom_angle_atom_site_label_2
_geom_angle_atom_site_label_3
_geom_angle
C1 O1 C2 118.69(14)
C1 O2 C8 118.04(13)
O1 C1 O2 107.48(14)
O1 C1 C5 126.07(15)
O2 C1 C5 126.44(16)
C3 C2 O1 120.31(17)
C3 C2 C10 129.52(19)
O1 C2 C10 110.16(17)
C2 C3 C4 123.25(18)
C2 C3 H3 117.1(11)
C4 C3 H3 119.7(11)
O3 C4 C3 122.51(17)
O3 C4 C5 123.03(17)
C3 C4 C5 114.45(16)
C1 C5 C6 117.26(15)
C1 C5 C4 117.14(16)
C6 C5 C4 125.60(15)
O4 C6 C7 121.55(17)
O4 C6 C5 123.92(16)
C7 C6 C5 114.52(15)
C8 C7 C6 122.90(17)
C8 C7 H7 117.5(11)
C6 C7 H7 119.5(11)
C7 C8 O2 120.76(15)
C7 C8 C11 128.23(17)
O2 C8 C11 111.00(16)
C2 C10 H10A 109.1(16)
C2 C10 H10B 109.6(16)
H10A C10 H10B 110(2)
C2 C10 H10C 110.6(14)
H10A C10 H10C 111(2)
H10B C10 H10C 106(2)
C8 C11 H11A 111.1(13)
C8 C11 H11B 111.1(13)
H11A C11 H11B 107.6(19)
C8 C11 H11C 110.2(11)
H11A C11 H11C 107.3(17)
H11B C11 H11C 109.4(17)
C1' O1' C2' 118.37(14)
C1' O2' C8' 117.88(13)
O1' C1' O2' 108.22(14)
O1' C1' C5' 125.85(16)
O2' C1' C5' 125.93(16)
C3' C2' O1' 120.49(18)
C3' C2' C10' 128.9(2)
O1' C2' C10' 110.58(19)
C2' C3' C4' 123.17(19)
C2' C3' H3' 117.6(12)
C4' C3' H3' 119.2(12)
O3' C4' C3' 122.96(18)
O3' C4' C5' 122.70(18)
C3' C4' C5' 114.34(17)
C1' C5' C6' 117.70(16)
C1' C5' C4' 117.75(16)
C6' C5' C4' 124.53(16)
O4' C6' C7' 122.24(17)
O4' C6' C5' 123.48(17)
C7' C6' C5' 114.26(16)
C8' C7' C6' 123.27(18)
C8' C7' H7' 119.2(12)
C6' C7' H7' 117.5(12)
C7' C8' O2' 120.69(16)
C7' C8' C11' 127.60(19)
O2' C8' C11' 111.71(17)
C2' C10' H10D 109.8(19)
C2' C10' H10E 112.2(16)
H10D C10' H10E 107(3)
C2' C10' H10F 108.8(16)
H10D C10' H10F 113(2)
H10E C10' H10F 106(2)
C8' C11' H11D 108.2(15)
C8' C11' H11E 110.2(15)
H11D C11' H11E 111(2)
C8' C11' H11F 110.9(14)
H11D C11' H11F 111(2)
H11E C11' H11F 106(2)
H1S O1S H2S 107(3)
H1'S O1S' H2'S 106(3)

loop_
_geom_bond_atom_site_label_1
_geom_bond_atom_site_label_2
_geom_bond_distance
O1 C1 1.326(2)
O1 C2 1.385(2)
O2 C1 1.3321(19)
O2 C8 1.384(2)
O3 C4 1.228(2)
O4 C6 1.230(2)
C1 C5 1.356(2)
C2 C3 1.324(3)
C2 C10 1.480(3)
C3 C4 1.448(3)
C3 H3 0.94(2)
C4 C5 1.469(2)
C5 C6 1.462(2)
C6 C7 1.454(2)
C7 C8 1.328(2)
C7 H7 0.958(19)
C8 C11 1.480(2)
C10 H10A 0.98(3)
C10 H10B 0.96(3)
C10 H10C 0.97(3)
C11 H11A 0.93(2)
C11 H11B 0.98(2)
C11 H11C 1.01(2)
O1' C1' 1.332(2)
O1' C2' 1.386(2)
O2' C1' 1.336(2)
O2' C8' 1.391(2)
O3' C4' 1.224(2)
O4' C6' 1.225(2)
C1' C5' 1.355(2)
C2' C3' 1.327(3)
C2' C10' 1.483(3)
C3' C4' 1.450(3)
C3' H3' 0.93(2)
C4' C5' 1.462(2)
C5' C6' 1.462(2)
C6' C7' 1.447(3)
C7' C8' 1.323(3)
C7' H7' 0.910(19)
C8' C11' 1.478(3)
C10' H10D 0.98(3)
C10' H10E 0.94(3)
C10' H10F 0.92(3)
C11' H11D 0.97(3)
C11' H11E 0.90(2)
C11' H11F 0.97(2)
O1S H1S 0.77(3)
O1S H2S 0.87(3)
O1S' H1'S 0.80(4)
O1S' H2'S 0.81(3)

loop_
_geom_hbond_atom_site_label_D
_geom_hbond_atom_site_label_H
_geom_hbond_atom_site_label_A
_geom_hbond_distance_DH
_geom_hbond_distance_HA
_geom_hbond_distance_DA
_geom_hbond_angle_DHA
_geom_hbond_site_symmetry_A
O1S H1S O4 0.77(3) 2.22(3) 2.948(2) 157(3) 1_655
O1S H1S O3 0.77(3) 2.50(3) 3.031(2) 128(3) 1_655
O1S' H1'S O3' 0.80(4) 2.40(4) 3.116(3) 150(3) .
O1S' H1'S O4' 0.80(4) 2.45(3) 3.081(3) 136(3) .
O1S H2S O3 0.87(3) 2.13(3) 2.993(3) 168(3) 3_666

loop_
_geom_torsion_atom_site_label_1
_geom_torsion_atom_site_label_2
_geom_torsion_atom_site_label_3
_geom_torsion_atom_site_label_4
_geom_torsion
C2 O1 C1 O2 -179.49(14)
C2 O1 C1 C5 1.4(3)
C8 O2 C1 O1 -179.43(13)
C8 O2 C1 C5 -0.4(2)
C1 O1 C2 C3 -1.3(3)
C1 O1 C2 C10 -180.0(2)
O1 C2 C3 C4 -1.1(3)
C10 C2 C3 C4 177.3(3)
C2 C3 C4 O3 -175.3(2)
C2 C3 C4 C5 3.1(3)
O1 C1 C5 C6 -179.36(16)
O2 C1 C5 C6 1.7(3)
O1 C1 C5 C4 0.8(3)
O2 C1 C5 C4 -178.15(16)
O3 C4 C5 C1 175.59(18)
C3 C4 C5 C1 -2.9(2)
O3 C4 C5 C6 -4.3(3)
C3 C4 C5 C6 177.27(16)
C1 C5 C6 O4 176.02(17)
C4 C5 C6 O4 -4.1(3)
C1 C5 C6 C7 -2.9(2)
C4 C5 C6 C7 176.92(16)
O4 C6 C7 C8 -175.75(18)
C5 C6 C7 C8 3.2(2)
C6 C7 C8 O2 -2.0(3)
C6 C7 C8 C11 176.99(19)
C1 O2 C8 C7 0.4(2)
C1 O2 C8 C11 -178.73(16)
C2' O1' C1' O2' 179.31(14)
C2' O1' C1' C5' -0.5(3)
C8' O2' C1' O1' 178.46(13)
C8' O2' C1' C5' -1.7(2)
C1' O1' C2' C3' 1.3(3)
C1' O1' C2' C10' -178.50(19)
O1' C2' C3' C4' -0.6(3)
C10' C2' C3' C4' 179.1(2)
C2' C3' C4' O3' 178.9(2)
C2' C3' C4' C5' -0.7(3)
O1' C1' C5' C6' 177.46(15)
O2' C1' C5' C6' -2.4(3)
O1' C1' C5' C4' -0.8(3)
O2' C1' C5' C4' 179.37(16)
O3' C4' C5' C1' -178.28(18)
C3' C4' C5' C1' 1.4(2)
O3' C4' C5' C6' 3.6(3)
C3' C4' C5' C6' -176.78(16)
C1' C5' C6' O4' -173.08(17)
C4' C5' C6' O4' 5.1(3)
C1' C5' C6' C7' 5.5(2)
C4' C5' C6' C7' -176.31(16)
O4' C6' C7' C8' 173.27(19)
C5' C6' C7' C8' -5.4(3)
C6' C7' C8' O2' 1.6(3)
C6' C7' C8' C11' -178.6(2)
C1' O2' C8' C7' 2.1(2)
C1' O2' C8' C11' -177.66(18)
